data_1562239
loop_
_publ_author_name
'Rosenthal, Tobias'
'Welzmiller, Simon'
'Neudert, Lukas'
'Urban, Philipp'
'Fitch, Andy'
'Oeckler, Oliver'

_publ_section_title
;
 Novel superstructure of the rocksalt type and element distribution in
 germanium tin antimony tellurides
;
_journal_name_full 'Journal of Solid State Chemistry'
_journal_page_first 108
_journal_page_last 117
_journal_paper_doi 10.1016/j.jssc.2014.07.014
_journal_volume 219
_journal_year 2014
_chemical_formula_sum 'Ge3.26 Sb1.1 Sn1.1 Te6'
_chemical_formula_weight 1266.73
_chemical_name_common 'germanium tin antimony telluride'
_chemical_name_systematic
; 
 germanium tin antimony telluride (3.26/1.1/1.1/6) 
;
_space_group_IT_number 164
_space_group_name_Hall '-P 3 2"'
_space_group_name_H-M_alt 'P -3 m 1'
_symmetry_cell_setting trigonal
_symmetry_space_group_name_H-M 'P -3 m 1'
_audit_creation_method SHELXL-97
_cell_angle_alpha 90.00
_cell_angle_beta 90.00
_cell_angle_gamma 120.00
_cell_formula_units_Z 1
_cell_length_a 4.280(1)
_cell_length_b 4.280(1)
_cell_length_c 20.966(3)
_cell_measurement_reflns_used 1190
_cell_measurement_temperature 293(2)
_cell_measurement_theta_max 21
_cell_measurement_theta_min 2.3
_cell_volume 332.61(12)
_computing_cell_refinement 'IPDS software package (Stoe, 2002)'
_computing_data_collection 'IPDS software package (Stoe, 2002)'
_computing_data_reduction 'X-Area (Stoe, 2002)'
_computing_molecular_graphics 'Diamond 3.1'
_computing_structure_refinement 'SHELXL-97 (Sheldrick, 1997)'
_computing_structure_solution 'SHELXS-97 (Sheldrick, 1990)'
_diffrn_ambient_temperature 293(2)
_diffrn_measured_fraction_theta_full 0.992
_diffrn_measured_fraction_theta_max 0.992
_diffrn_measurement_device_type 'Stoe IPDS'
_diffrn_measurement_method oscillation
_diffrn_radiation_monochromator graphite
_diffrn_radiation_source 'fine-focus sealed tube'
_diffrn_radiation_type AgK\a
_diffrn_radiation_wavelength 0.56085
_diffrn_reflns_av_R_equivalents 0.0000
_diffrn_reflns_av_sigmaI/netI 0.0401
_diffrn_reflns_limit_h_max 5
_diffrn_reflns_limit_h_min -5
_diffrn_reflns_limit_k_max 5
_diffrn_reflns_limit_k_min -5
_diffrn_reflns_limit_l_max 27
_diffrn_reflns_limit_l_min -27
_diffrn_reflns_number 5527
_diffrn_reflns_theta_full 21.89
_diffrn_reflns_theta_max 21.89
_diffrn_reflns_theta_min 2.30
_diffrn_source_current 35
_diffrn_source_power 1.75
_diffrn_source_voltage 50
_diffrn_standards_decay_% 0
_diffrn_standards_interval_count 0
_diffrn_standards_interval_time 0
_diffrn_standards_number 0
_exptl_absorpt_coefficient_mu 12.838
_exptl_absorpt_correction_T_max 0.31
_exptl_absorpt_correction_T_min 0.14
_exptl_absorpt_correction_type multi-scan
_exptl_absorpt_process_details 'XPREP, Bruker, 2001'
_exptl_crystal_colour metallic_dark_grey
_exptl_crystal_density_diffrn 6.324
_exptl_crystal_density_method 'not measured'
_exptl_crystal_description octahedron
_exptl_crystal_F_000 527.1
_exptl_crystal_size_max 0.11
_exptl_crystal_size_mid 0.10
_exptl_crystal_size_min 0.09
_refine_diff_density_max 3.292
_refine_diff_density_min -1.863
_refine_diff_density_rms 0.351
_refine_ls_goodness_of_fit_ref 0.919
_refine_ls_matrix_type full
_refine_ls_number_parameters 34
_refine_ls_number_reflns 5527
_refine_ls_number_restraints 4
_refine_ls_restrained_S_all 0.918
_refine_ls_R_factor_all 0.1278
_refine_ls_R_factor_gt 0.0584
_refine_ls_shift/su_max 0.000
_refine_ls_shift/su_mean 0.000
_refine_ls_structure_factor_coef Fsqd
_refine_ls_weighting_details 'calc w=1/[\s^2^(Fo^2^)+(0.1000P)^2^+0.0000P] where P=(Fo^2^+2Fc^2^)/3'
_refine_ls_weighting_scheme calc
_refine_ls_wR_factor_gt 0.1670
_refine_ls_wR_factor_ref 0.2168
_reflns_number_gt 160
_reflns_number_total 389
_reflns_threshold_expression >2sigma(I)
_cod_data_source_file JSSC-2014-219-108.cif
_cod_data_source_block opt_vierling_h5_2skalen
_cod_original_cell_volume 332.61(19)
_cod_original_formula_sum 'Ge3.26 Sb1.10 Sn1.10 Te6'
_cod_database_code 1562239

loop_
_symmetry_equiv_pos_as_xyz
'x, y, z'
'-y, x-y, z'
'-x+y, -x, z'
'y, x, -z'
'x-y, -y, -z'
'-x, -x+y, -z'
'-x, -y, -z'
'y, -x+y, -z'
'x-y, x, -z'
'-y, -x, z'
'-x+y, y, z'
'x, x-y, z'

loop_
_atom_site_label
_atom_site_type_symbol
_atom_site_fract_x
_atom_site_fract_y
_atom_site_fract_z
_atom_site_U_iso_or_equiv
_atom_site_adp_type
_atom_site_occupancy
_atom_site_symmetry_multiplicity
_atom_site_calc_flag
_atom_site_refinement_flags
_atom_site_disorder_assembly
_atom_site_disorder_group
Te1 Te 0.3333 0.6667 0.08392(4) 0.0368(2) Uani 1 6 d S . .
Te2 Te 0.0000 0.0000 0.25214(4) 0.0383(3) Uani 1 6 d S . .
Te3 Te 0.6667 0.3333 0.42618(9) 0.0466(4) Uani 1 6 d S . .
Sb1 Sb 0.0000 0.0000 0.0000 0.0407(5) Uani 0.192(6) 12 d SP . .
Sn1 Sn 0.0000 0.0000 0.0000 0.0407(5) Uani 0.192(6) 12 d SP . .
Ge1 Ge 0.0000 0.0000 0.0000 0.0407(5) Uani 0.617(12) 12 d SP . .
Sb2 Sb 0.6667 0.3333 0.17303(7) 0.0431(4) Uani 0.193(5) 6 d SP . .
Sn2 Sn 0.6667 0.3333 0.17303(7) 0.0431(4) Uani 0.193(5) 6 d SP . .
Ge2 Ge 0.6667 0.3333 0.17303(7) 0.0431(4) Uani 0.615(10) 6 d SP . .
Sb3 Sb 0.3333 0.6667 0.35117(10) 0.0445(6) Uani 0.259(6) 6 d SP . .
Sn3 Sn 0.3333 0.6667 0.35117(10) 0.0445(6) Uani 0.259(6) 6 d SP . .
Ge3 Ge 0.3333 0.6667 0.35117(10) 0.0445(6) Uani 0.482(11) 6 d SP . .
Ge4 Ge 1.0000 0.0000 0.4804(14) 0.214(13) Uiso 0.226(5) 6 d SP . .

loop_
_atom_site_aniso_label
_atom_site_aniso_U_11
_atom_site_aniso_U_22
_atom_site_aniso_U_33
_atom_site_aniso_U_23
_atom_site_aniso_U_13
_atom_site_aniso_U_12
Te1 0.0363(4) 0.0363(4) 0.0378(6) 0.000 0.000 0.01817(19)
Te2 0.0387(4) 0.0387(4) 0.0376(6) 0.000 0.000 0.0193(2)
Te3 0.0454(5) 0.0454(5) 0.0489(6) 0.000 0.000 0.0227(2)
Sb1 0.0411(6) 0.0411(6) 0.0399(9) 0.000 0.000 0.0205(3)
Sn1 0.0411(6) 0.0411(6) 0.0399(9) 0.000 0.000 0.0205(3)
Ge1 0.0411(6) 0.0411(6) 0.0399(9) 0.000 0.000 0.0205(3)
Sb2 0.0415(4) 0.0415(4) 0.0463(8) 0.000 0.000 0.0207(2)
Sn2 0.0415(4) 0.0415(4) 0.0463(8) 0.000 0.000 0.0207(2)
Ge2 0.0415(4) 0.0415(4) 0.0463(8) 0.000 0.000 0.0207(2)
Sb3 0.0414(4) 0.0414(4) 0.0507(12) 0.000 0.000 0.0207(2)
Sn3 0.0414(4) 0.0414(4) 0.0507(12) 0.000 0.000 0.0207(2)
Ge3 0.0414(4) 0.0414(4) 0.0507(12) 0.000 0.000 0.0207(2)

loop_
_atom_type_symbol
_atom_type_description
_atom_type_scat_dispersion_real
_atom_type_scat_dispersion_imag
_atom_type_scat_source
Ge Ge 0.3016 1.1903 'International Tables Vol C Tables 4.2.6.8 and 6.1.1.4'
Sb Sb -1.0547 1.0104 'International Tables Vol C Tables 4.2.6.8 and 6.1.1.4'
Te Te -0.9710 1.0960 'International Tables Vol C Tables 4.2.6.8 and 6.1.1.4'
Sn Sn -1.1587 0.9299 'International Tables Vol C Tables 4.2.6.8 and 6.1.1.4'

loop_
_geom_angle_atom_site_label_1
_geom_angle_atom_site_label_2
_geom_angle_atom_site_label_3
_geom_angle
_geom_angle_site_symmetry_1
_geom_angle_site_symmetry_3
Sb1 Te1 Ge1 89.74(2) . 1_565
Sb1 Te1 Sn1 89.74(2) . 1_565
Ge1 Te1 Sn1 0.0 1_565 1_565
Sb1 Te1 Sb1 89.74(2) . 1_565
Ge1 Te1 Sb1 0.0 1_565 1_565
Sn1 Te1 Sb1 0.0 1_565 1_565
Sb1 Te1 Ge1 89.74(2) . 1_665
Ge1 Te1 Ge1 89.74(2) 1_565 1_665
Sn1 Te1 Ge1 89.74(2) 1_565 1_665
Sb1 Te1 Ge1 89.74(2) 1_565 1_665
Sb1 Te1 Sb1 89.74(2) . 1_665
Ge1 Te1 Sb1 89.74(2) 1_565 1_665
Sn1 Te1 Sb1 89.74(2) 1_565 1_665
Sb1 Te1 Sb1 89.74(2) 1_565 1_665
Ge1 Te1 Sb1 0.0 1_665 1_665
Sb1 Te1 Sn1 89.74(2) . 1_665
Ge1 Te1 Sn1 89.74(2) 1_565 1_665
Sn1 Te1 Sn1 89.74(2) 1_565 1_665
Sb1 Te1 Sn1 89.74(2) 1_565 1_665
Ge1 Te1 Sn1 0.0 1_665 1_665
Sb1 Te1 Sn1 0.0 1_665 1_665
Sb1 Te1 Sn2 178.36(4) . 1_565
Ge1 Te1 Sn2 91.427(19) 1_565 1_565
Sn1 Te1 Sn2 91.427(19) 1_565 1_565
Sb1 Te1 Sn2 91.427(19) 1_565 1_565
Ge1 Te1 Sn2 91.427(19) 1_665 1_565
Sb1 Te1 Sn2 91.427(19) 1_665 1_565
Sn1 Te1 Sn2 91.427(19) 1_665 1_565
Sb1 Te1 Sb2 178.36(4) . 1_565
Ge1 Te1 Sb2 91.427(19) 1_565 1_565
Sn1 Te1 Sb2 91.427(19) 1_565 1_565
Sb1 Te1 Sb2 91.427(19) 1_565 1_565
Ge1 Te1 Sb2 91.427(19) 1_665 1_565
Sb1 Te1 Sb2 91.427(19) 1_665 1_565
Sn1 Te1 Sb2 91.427(19) 1_665 1_565
Sn2 Te1 Sb2 0.00(5) 1_565 1_565
Sb1 Te1 Sn2 91.427(19) . 1_455
Ge1 Te1 Sn2 91.427(19) 1_565 1_455
Sn1 Te1 Sn2 91.427(19) 1_565 1_455
Sb1 Te1 Sn2 91.427(19) 1_565 1_455
Ge1 Te1 Sn2 178.36(4) 1_665 1_455
Sb1 Te1 Sn2 178.36(4) 1_665 1_455
Sn1 Te1 Sn2 178.36(4) 1_665 1_455
Sn2 Te1 Sn2 87.39(4) 1_565 1_455
Sb2 Te1 Sn2 87.39(4) 1_565 1_455
Ge2 Te2 Ge2 91.96(4) 1_455 1_445
Ge2 Te2 Sn2 0.00(5) 1_455 1_455
Ge2 Te2 Sn2 91.96(4) 1_445 1_455
Ge2 Te2 Sn2 91.96(4) 1_455 1_445
Ge2 Te2 Sn2 0.00(5) 1_445 1_445
Sn2 Te2 Sn2 91.96(4) 1_455 1_445
Ge2 Te2 Sb2 0.00(5) 1_455 1_455
Ge2 Te2 Sb2 91.96(4) 1_445 1_455
Sn2 Te2 Sb2 0.00(5) 1_455 1_455
Sn2 Te2 Sb2 91.96(4) 1_445 1_455
Ge2 Te2 Sb2 91.96(4) 1_455 1_445
Ge2 Te2 Sb2 0.00(5) 1_445 1_445
Sn2 Te2 Sb2 91.96(4) 1_455 1_445
Sn2 Te2 Sb2 0.00(5) 1_445 1_445
Sb2 Te2 Sb2 91.96(4) 1_455 1_445
Ge2 Te2 Sb2 91.96(4) 1_455 .
Ge2 Te2 Sb2 91.96(4) 1_445 .
Sn2 Te2 Sb2 91.96(4) 1_455 .
Sn2 Te2 Sb2 91.96(4) 1_445 .
Sb2 Te2 Sb2 91.96(4) 1_455 .
Sb2 Te2 Sb2 91.96(4) 1_445 .
Ge2 Te2 Sb3 92.33(2) 1_455 .
Ge2 Te2 Sb3 173.83(5) 1_445 .
Sn2 Te2 Sb3 92.33(2) 1_455 .
Sn2 Te2 Sb3 173.83(5) 1_445 .
Sb2 Te2 Sb3 92.33(2) 1_455 .
Sb2 Te2 Sb3 173.83(5) 1_445 .
Sb2 Te2 Sb3 92.33(2) . .
Ge2 Te2 Sn3 173.83(5) 1_455 1_545
Ge2 Te2 Sn3 92.33(2) 1_445 1_545
Sn2 Te2 Sn3 173.83(5) 1_455 1_545
Sn2 Te2 Sn3 92.33(2) 1_445 1_545
Sb2 Te2 Sn3 173.83(5) 1_455 1_545
Sb2 Te2 Sn3 92.33(2) 1_445 1_545
Sb2 Te2 Sn3 92.33(2) . 1_545
Sb3 Te2 Sn3 83.06(4) . 1_545
Ge4 Te3 Ge4 103.8(7) . 1_565
Ge4 Te3 Ge4 103.8(7) . 1_455
Ge4 Te3 Ge4 103.8(7) 1_565 1_455
Ge4 Te3 Ge3 80.9(4) . 1_545
Ge4 Te3 Ge3 172.2(6) 1_565 1_545
Ge4 Te3 Ge3 80.9(4) 1_455 1_545
Ge4 Te3 Sn3 80.9(4) . 1_545
Ge4 Te3 Sn3 172.2(6) 1_565 1_545
Ge4 Te3 Sn3 80.9(4) 1_455 1_545
Ge3 Te3 Sn3 0.0 1_545 1_545
Ge4 Te3 Sb3 80.9(4) . 1_545
Ge4 Te3 Sb3 172.2(6) 1_565 1_545
Ge4 Te3 Sb3 80.9(4) 1_455 1_545
Ge3 Te3 Sb3 0.0 1_545 1_545
Sn3 Te3 Sb3 0.0 1_545 1_545
Ge4 Te3 Ge3 80.9(4) . 1_655
Ge4 Te3 Ge3 80.9(4) 1_565 1_655
Ge4 Te3 Ge3 172.2(6) 1_455 1_655
Ge3 Te3 Ge3 93.87(3) 1_545 1_655
Sn3 Te3 Ge3 93.87(3) 1_545 1_655
Sb3 Te3 Ge3 93.87(3) 1_545 1_655
Ge4 Te3 Sb3 80.9(4) . 1_655
Ge4 Te3 Sb3 80.9(4) 1_565 1_655
Ge4 Te3 Sb3 172.2(6) 1_455 1_655
Ge3 Te3 Sb3 93.87(3) 1_545 1_655
Sn3 Te3 Sb3 93.87(3) 1_545 1_655
Sb3 Te3 Sb3 93.87(3) 1_545 1_655
Ge3 Te3 Sb3 0.00(7) 1_655 1_655
Ge4 Te3 Sn3 80.9(4) . 1_655
Ge4 Te3 Sn3 80.9(4) 1_565 1_655
Ge4 Te3 Sn3 172.2(6) 1_455 1_655
Ge3 Te3 Sn3 93.87(3) 1_545 1_655
Sn3 Te3 Sn3 93.87(3) 1_545 1_655
Sb3 Te3 Sn3 93.87(3) 1_545 1_655
Ge3 Te3 Sn3 0.00(7) 1_655 1_655
Sb3 Te3 Sn3 0.00(7) 1_655 1_655
Ge4 Te3 Sb3 172.2(6) . .
Ge4 Te3 Sb3 80.9(4) 1_565 .
Ge4 Te3 Sb3 80.9(4) 1_455 .
Ge3 Te3 Sb3 93.87(3) 1_545 .
Sn3 Te3 Sb3 93.87(3) 1_545 .
Sb3 Te3 Sb3 93.87(3) 1_545 .
Ge3 Te3 Sb3 93.87(3) 1_655 .
Sb3 Te3 Sb3 93.87(3) 1_655 .
Sn3 Te3 Sb3 93.87(3) 1_655 .
Te1 Sb1 Te1 180.00(3) 7 .
Te1 Sb1 Te1 89.74(2) 7 7_565
Te1 Sb1 Te1 90.26(2) . 7_565
Te1 Sb1 Te1 90.26(2) 7 1_545
Te1 Sb1 Te1 89.74(2) . 1_545
Te1 Sb1 Te1 180.00(3) 7_565 1_545
Te1 Sb1 Te1 89.74(2) 7 7_665
Te1 Sb1 Te1 90.26(2) . 7_665
Te1 Sb1 Te1 89.74(2) 7_565 7_665
Te1 Sb1 Te1 90.26(2) 1_545 7_665
Te1 Sb1 Te1 90.26(2) 7 1_445
Te1 Sb1 Te1 89.74(2) . 1_445
Te1 Sb1 Te1 90.26(2) 7_565 1_445
Te1 Sb1 Te1 89.74(2) 1_545 1_445
Te1 Sb1 Te1 180.00(3) 7_665 1_445
Te2 Sb2 Te2 91.96(4) 1_665 1_655
Te2 Sb2 Te2 91.96(4) 1_665 .
Te2 Sb2 Te2 91.96(4) 1_655 .
Te2 Sb2 Te1 176.78(6) 1_665 1_545
Te2 Sb2 Te1 90.283(15) 1_655 1_545
Te2 Sb2 Te1 90.283(15) . 1_545
Te2 Sb2 Te1 90.283(15) 1_665 1_655
Te2 Sb2 Te1 90.283(15) 1_655 1_655
Te2 Sb2 Te1 176.78(6) . 1_655
Te1 Sb2 Te1 87.39(4) 1_545 1_655
Te2 Sb2 Te1 90.283(15) 1_665 .
Te2 Sb2 Te1 176.78(6) 1_655 .
Te2 Sb2 Te1 90.283(15) . .
Te1 Sb2 Te1 87.39(4) 1_545 .
Te1 Sb2 Te1 87.39(4) 1_655 .
Te3 Sb3 Te3 93.87(3) 1_565 1_455
Te3 Sb3 Te3 93.87(3) 1_565 .
Te3 Sb3 Te3 93.87(3) 1_455 .
Te3 Sb3 Te2 172.43(4) 1_565 .
Te3 Sb3 Te2 91.29(2) 1_455 .
Te3 Sb3 Te2 91.29(2) . .
Te3 Sb3 Te2 91.29(2) 1_565 1_565
Te3 Sb3 Te2 91.29(2) 1_455 1_565
Te3 Sb3 Te2 172.43(4) . 1_565
Te2 Sb3 Te2 83.06(4) . 1_565
Te3 Sb3 Te2 91.29(2) 1_565 1_665
Te3 Sb3 Te2 172.43(4) 1_455 1_665
Te3 Sb3 Te2 91.29(2) . 1_665
Te2 Sb3 Te2 83.06(4) . 1_665
Te2 Sb3 Te2 83.06(4) 1_565 1_665
Ge4 Ge4 Te3 114.7(6) 7_756 .
Ge4 Ge4 Te3 114.7(6) 7_756 1_545
Te3 Ge4 Te3 103.8(7) . 1_545
Ge4 Ge4 Te3 114.7(6) 7_756 1_655
Te3 Ge4 Te3 103.8(7) . 1_655
Te3 Ge4 Te3 103.8(7) 1_545 1_655

loop_
_geom_bond_atom_site_label_1
_geom_bond_atom_site_label_2
_geom_bond_distance
_geom_bond_site_symmetry_2
Te1 Sb1 3.0334(7) .
Te1 Ge1 3.0334(7) 1_565
Te1 Sn1 3.0334(7) 1_565
Te1 Sb1 3.0334(7) 1_565
Te1 Ge1 3.0334(7) 1_665
Te1 Sb1 3.0334(7) 1_665
Te1 Sn1 3.0334(7) 1_665
Te1 Sn2 3.0979(13) 1_565
Te1 Sb2 3.0979(13) 1_565
Te1 Sn2 3.0979(13) 1_455
Te2 Ge2 2.9761(11) 1_455
Te2 Ge2 2.9761(11) 1_445
Te2 Sn2 2.9761(11) 1_455
Te2 Sn2 2.9761(11) 1_445
Te2 Sb2 2.9761(11) 1_455
Te2 Sb2 2.9761(11) 1_445
Te2 Sb2 2.9761(11) .
Te2 Sb3 3.2276(13) .
Te2 Sn3 3.2276(13) 1_545
Te3 Ge4 2.720(12) .
Te3 Ge4 2.720(13) 1_565
Te3 Ge4 2.720(12) 1_455
Te3 Ge3 2.9291(9) 1_545
Te3 Sn3 2.9291(9) 1_545
Te3 Sb3 2.9291(9) 1_545
Te3 Ge3 2.9291(9) 1_655
Te3 Sb3 2.9291(9) 1_655
Te3 Sn3 2.9291(9) 1_655
Te3 Sb3 2.9291(9) .
Sb1 Te1 3.0334(7) 7
Sb1 Te1 3.0334(7) 7_565
Sb1 Te1 3.0334(7) 1_545
Sb1 Te1 3.0334(7) 7_665
Sb1 Te1 3.0334(7) 1_445
Sb2 Te2 2.9761(11) 1_665
Sb2 Te2 2.9761(11) 1_655
Sb2 Te1 3.0979(13) 1_545
Sb2 Te1 3.0979(13) 1_655
Sb3 Te3 2.9291(9) 1_565
Sb3 Te3 2.9291(9) 1_455
Sb3 Te2 3.2276(13) 1_565
Sb3 Te2 3.2276(13) 1_665
Ge4 Ge4 0.82(6) 7_756
Ge4 Te3 2.720(12) 1_545
Ge4 Te3 2.720(12) 1_655
